data_4132945
loop_
_publ_author_name
'Liu, Wenbin'
'Ren, Zhi'
'Bosse, Aaron T.'
'Liao, Kuangbiao'
'Goldstein, Elizabeth L.'
'Bacsa, John'
'Musaev, Djamaladdin G.'
'Stoltz, Brian M.'
'Davies, Huw M. L.'

_publ_section_title
;
 Catalyst-Controlled Selective Functionalization of Unactivated C-H Bonds
 in the Presence of Electronically Activated C-H Bonds.
;
_journal_issue 38
_journal_name_full 'Journal of the American Chemical Society'
_journal_page_first 12247
_journal_page_last 12255
_journal_paper_doi 10.1021/jacs.8b07534
_journal_volume 140
_journal_year 2018
_chemical_absolute_configuration ad
_chemical_formula_moiety 'C88 H60 Br4 Cl4 O8 Rh2'
_chemical_formula_sum 'C88 H64 Br4 Cl4 O10 Rh2'
_chemical_formula_weight 1948.61
_space_group_crystal_system tetragonal
_space_group_IT_number 90
_space_group_name_Hall 'P 4ab 2ab'
_space_group_name_H-M_alt 'P 4 21 2'
_atom_sites_solution_hydrogens geom
_atom_sites_solution_primary dual
_audit_creation_date 2018-06-25
_audit_creation_method
;
Olex2 1.2-dev
(compiled 2018.05.31 svn.r3508 for OlexSys, GUI svn.r5510)
;
_cell_angle_alpha 90
_cell_angle_beta 90
_cell_angle_gamma 90
_cell_formula_units_Z 4
_cell_length_a 20.4695(6)
_cell_length_b 20.4695(6)
_cell_length_c 19.2209(8)
_cell_measurement_reflns_used 14776
_cell_measurement_temperature 100(2)
_cell_measurement_theta_max 27.5090
_cell_measurement_theta_min 1.7800
_cell_volume 8053.6(5)
_computing_cell_refinement 'CrysAlisPro 1.171.39.43c (Rigaku OD, 2018)'
_computing_data_collection 'APEX2 v2014.1-1 (Bruker, 2014)'
_computing_data_reduction 'CrysAlisPro 1.171.39.43c (Rigaku OD, 2018)'
_computing_molecular_graphics 'Olex2 (Dolomanov et al., 2009)'
_computing_publication_material 'Olex2 (Dolomanov et al., 2009)'
_computing_structure_refinement 'ShelXL (Sheldrick, 2015)'
_computing_structure_solution 'ShelXT (Sheldrick, 2015)'
_diffrn_ambient_temperature 100(2)
_diffrn_detector 'CCD plate'
_diffrn_detector_area_resol_mean 8.333
_diffrn_measured_fraction_theta_full 0.999
_diffrn_measured_fraction_theta_max 0.999
_diffrn_measurement_details
;
List of Runs (angles in degrees, time in seconds):

  # Type    Start    End  Width  t~exp~   \w     \q     \k     \f   Frames
--------------------------------------------------------------------------
  1  \w     57.24 189.24   0.50  119.97    --   20.83  73.80 -68.38  264
  2  \w    -18.76 189.24   0.50  119.97    --   20.83  73.80 147.53  416
;
_diffrn_measurement_device 'abstract diffractometer'
_diffrn_measurement_device_type 'Bruker D8 diffractometer with APEX2 detector'
_diffrn_measurement_method '\w scans'
_diffrn_orient_matrix_type 'CrysAlisPro convention (1999,Acta A55,543-557)'
_diffrn_orient_matrix_UB_11 -0.0340366000
_diffrn_orient_matrix_UB_12 0.0048891000
_diffrn_orient_matrix_UB_13 0.0046534000
_diffrn_orient_matrix_UB_21 0.0015944000
_diffrn_orient_matrix_UB_22 -0.0165322000
_diffrn_orient_matrix_UB_23 0.0323710000
_diffrn_orient_matrix_UB_31 0.0064278000
_diffrn_orient_matrix_UB_32 0.0300459000
_diffrn_orient_matrix_UB_33 0.0170719000
_diffrn_radiation_monochromator graphite
_diffrn_radiation_probe x-ray
_diffrn_radiation_type MoK\a
_diffrn_radiation_wavelength 0.71073
_diffrn_reflns_av_R_equivalents 0.1306
_diffrn_reflns_av_unetI/netI 0.0899
_diffrn_reflns_Laue_measured_fraction_full 0.999
_diffrn_reflns_Laue_measured_fraction_max 0.999
_diffrn_reflns_limit_h_max 24
_diffrn_reflns_limit_h_min -24
_diffrn_reflns_limit_k_max 22
_diffrn_reflns_limit_k_min -21
_diffrn_reflns_limit_l_max 22
_diffrn_reflns_limit_l_min -22
_diffrn_reflns_number 40044
_diffrn_reflns_point_group_measured_fraction_full 0.999
_diffrn_reflns_point_group_measured_fraction_max 0.999
_diffrn_reflns_theta_full 24.712
_diffrn_reflns_theta_max 24.712
_diffrn_reflns_theta_min 1.761
_diffrn_source 'fine-focus sealed X-ray tube'
_diffrn_source_current 35
_diffrn_source_type 'Enhance (Mo) X-ray Source'
_diffrn_source_voltage 45
_exptl_absorpt_coefficient_mu 2.586
_exptl_absorpt_correction_T_max 0.65996
_exptl_absorpt_correction_T_min 0.65241
_exptl_absorpt_correction_type multi-scan
_exptl_absorpt_process_details
'CrysAlisPro 1.171.39.43c (Rigaku Oxford Diffraction, 2018) Spherical absorption correction using equivalent radius and absorption coefficient. Empirical absorption correction using spherical harmonics, implemented in SCALE3 ABSPACK scaling algorithm.'
_exptl_crystal_colour 'bluish green'
_exptl_crystal_colour_modifier bluish
_exptl_crystal_colour_primary green
_exptl_crystal_density_diffrn 1.607
_exptl_crystal_description needle
_exptl_crystal_F_000 3880
_exptl_crystal_recrystallization_method
'The material was recrystallised from a mixture of ethyl acetate and hexane  by slow evaporation'
_exptl_crystal_size_max 0.591
_exptl_crystal_size_mid 0.074
_exptl_crystal_size_min 0.032
_refine_diff_density_max 1.526
_refine_diff_density_min -0.531
_refine_diff_density_rms 0.117
_refine_ls_abs_structure_details
;
 Flack x determined using 1584 quotients [(I+)-(I-)]/[(I+)+(I-)]
 (Parsons, Flack and Wagner, Acta Cryst. B69 (2013) 249-259).
;
_refine_ls_abs_structure_Flack 0.015(11)
_refine_ls_extinction_method none
_refine_ls_goodness_of_fit_ref 1.027
_refine_ls_hydrogen_treatment constr
_refine_ls_matrix_type full
_refine_ls_number_parameters 481
_refine_ls_number_reflns 6882
_refine_ls_number_restraints 478
_refine_ls_restrained_S_all 1.049
_refine_ls_R_factor_all 0.0938
_refine_ls_R_factor_gt 0.0611
_refine_ls_shift/su_max 0.001
_refine_ls_shift/su_mean 0.000
_refine_ls_structure_factor_coef Fsqd
_refine_ls_weighting_details 'w=1/[\s^2^(Fo^2^)+(0.0559P)^2^+12.6996P] where P=(Fo^2^+2Fc^2^)/3'
_refine_ls_weighting_scheme calc
_refine_ls_wR_factor_gt 0.1166
_refine_ls_wR_factor_ref 0.1273
_reflns_Friedel_coverage 0.760
_reflns_Friedel_fraction_full 1.000
_reflns_Friedel_fraction_max 1.000
_reflns_number_gt 4969
_reflns_number_total 6882
_reflns_threshold_expression 'I > 2\s(I)'
_cod_data_source_file ja8b07534_si_005.cif
_cod_data_source_block wl-n2-137-27
_cod_original_cell_volume 8053.5(6)
_cod_database_code 4132945
_shelx_shelxl_version_number 2018/3
_chemical_oxdiff_formula 'C352  H256  Br16  Cl16  O40  Rh8  '
_shelx_space_group_comment
;
The symmetry employed for this shelxl refinement is uniquely defined
by the following loop, which should always be used as a source of
symmetry information in preference to the above space-group names.
They are only intended as comments.
;
_shelx_estimated_absorpt_t_max 0.922
_shelx_estimated_absorpt_t_min 0.310
_reflns_odcompleteness_completeness 99.91
_reflns_odcompleteness_iscentric 1
_reflns_odcompleteness_theta 25.63
_olex2_refinement_description
;
1. Fixed Uiso
 At 1.2 times of:
  All C(H) groups, All C(H,H) groups
2. Rigid body (RIGU) restrains
 Br1_1, Cl1_1, O1_1, O2_1, C1_1, C2_1, C3_1, C4_1, C5_1, C6_1, C7_1, C8_1,
 C9_1, C10_1, C11_1, C12_1, C13_1, C14_1, C15_1, C16_1, C17_1, C18_1, C19_1,
 C20_1, C21_1, C22_1
 Br1_2, Cl1_2, O1_2, O2_2, C1_2, C2_2, C3_2, C4_2, C5_2, C6_2, C7_2, C8_2,
 C9_2, C10_2, C11_2, C12_2, C13_2, C14_2, C15_2, C16_2, C17_2, C18_2, C19_2,
 C20_2, C21_2, C22_2
 with sigma for 1-2 distances of 0.0002 and sigma for 1-3 distances of 0.0002
3. Same fragment restrains
{Br1_2, Cl1_2, O1_2, O2_2, C1_2, C2_2, C3_2, C4_2, C5_2, C6_2, C7_2, C8_2,
C9_2, C10_2, C11_2, C12_2, C13_2, C14_2, C15_2, C16_2, C17_2, C18_2, C19_2,
C20_2, C21_2, C22_2}
as
{Br1_1, Cl1_1, O1_1, O2_1, C1_1, C2_1, C3_1, C4_1, C5_1, C6_1, C7_1, C8_1,
C9_1, C10_1, C11_1, C12_1, C13_1, C14_1, C15_1, C16_1, C17_1, C18_1, C19_1,
C20_1, C21_1, C22_1} sigma for 1-2: 0.002 1-3: 0.004
4.a Secondary CH2 refined with riding coordinates:
 C9(H9A,H9B), C9(H9A,H9B)
4.b Aromatic/amide H refined with riding coordinates:
 C5(H5), C7(H7), C8(H8), C12(H12), C13(H13), C14(H14), C15(H15), C16(H16),
 C18(H18), C19(H19), C20(H20), C21(H21), C22(H22), C5(H5), C7(H7), C8(H8),
 C12(H12), C13(H13), C14(H14), C15(H15), C16(H16), C18(H18), C19(H19), C20(H20),
  C21(H21), C22(H22)
;
_olex2_diffrn_ambient_temperature_device 'Oxford Cryosystems'
_olex2_exptl_crystal_mounting_method 'The crystal was mounted on a mylar loop with paratone oil'
_olex2_submission_original_sample_id WL-N2-137-27
_olex2_submission_special_instructions 'No special instructions were received'
_oxdiff_exptl_absorpt_empirical_details
;
Empirical correction (ABSPACK) includes:
- Absorption correction using spherical harmonics
- Frame scaling
- Detector area scaling
;
_oxdiff_exptl_absorpt_empirical_full_max 1.966
_oxdiff_exptl_absorpt_empirical_full_min 0.706

loop_
_space_group_symop_operation_xyz
'x, y, z'
'-y+1/2, x+1/2, z'
'-x, -y, z'
'y+1/2, -x+1/2, z'
'x+1/2, -y+1/2, -z'
'y, x, -z'
'-x+1/2, y+1/2, -z'
'-y, -x, -z'

loop_
_atom_site_label
_atom_site_type_symbol
_atom_site_fract_x
_atom_site_fract_y
_atom_site_fract_z
_atom_site_U_iso_or_equiv
_atom_site_adp_type
_atom_site_occupancy
_atom_site_site_symmetry_order
_atom_site_calc_flag
_atom_site_refinement_flags_posn
_atom_site_refinement_flags_adp
_atom_site_refinement_flags_occupancy
Rh1 Rh 0.500000 1.000000 0.08596(8) 0.0103(4) Uani 1 4 d S T P
Rh2 Rh 0.500000 1.000000 0.20963(8) 0.0093(4) Uani 1 4 d S T P
Rh3 Rh 1.000000 0.500000 0.29749(9) 0.0107(4) Uani 1 4 d S T P
Rh4 Rh 1.000000 0.500000 0.42053(9) 0.0116(4) Uani 1 4 d S T P
Br1_1 Br 0.65356(7) 0.67616(8) 0.41021(8) 0.0464(4) Uani 1 1 d D U .
Cl1_1 Cl 0.66729(13) 0.84914(13) 0.19253(13) 0.0190(6) Uani 1 1 d D U .
O1_1 O 0.5229(3) 0.9030(3) 0.2067(3) 0.0117(14) Uani 1 1 d D U .
O2_1 O 0.5151(3) 0.9031(3) 0.0894(3) 0.0144(15) Uani 1 1 d D U .
C1_1 C 0.5262(5) 0.8760(4) 0.1480(4) 0.0150(13) Uani 1 1 d D U .
C2_1 C 0.5309(4) 0.8019(4) 0.1476(4) 0.0174(9) Uani 1 1 d D U .
C3_1 C 0.5585(4) 0.7735(4) 0.2119(4) 0.0165(11) Uani 1 1 d D U .
C4_1 C 0.6207(4) 0.7903(5) 0.2357(4) 0.0169(19) Uani 1 1 d D U .
C5_1 C 0.6492(5) 0.7640(5) 0.2961(5) 0.0164(18) Uani 1 1 d D U .
H5_1 H 0.690654 0.778360 0.312316 0.020 Uiso 1 1 calc R . .
C6_1 C 0.6142(5) 0.7163(5) 0.3307(5) 0.025(2) Uani 1 1 d D U .
C7_1 C 0.5556(4) 0.6949(5) 0.3073(5) 0.023(2) Uani 1 1 d D U .
H7_1 H 0.533860 0.659951 0.330122 0.028 Uiso 1 1 calc R . .
C8_1 C 0.5277(5) 0.7243(4) 0.2502(5) 0.0176(19) Uani 1 1 d D U .
H8_1 H 0.485391 0.710478 0.236160 0.021 Uiso 1 1 calc R . .
C9_1 C 0.4766(4) 0.7697(4) 0.1080(4) 0.0188(10) Uani 1 1 d D U .
H9A_1 H 0.457088 0.729742 0.128347 0.023 Uiso 1 1 calc R . .
H9B_1 H 0.445225 0.798328 0.083409 0.023 Uiso 1 1 calc R . .
C10_1 C 0.5428(4) 0.7645(4) 0.0792(4) 0.0186(9) Uani 1 1 d D U .
C11_1 C 0.5777(4) 0.6986(4) 0.0850(4) 0.0196(12) Uani 1 1 d D U .
C12_1 C 0.5416(5) 0.6413(4) 0.0829(7) 0.029(3) Uani 1 1 d D U .
H12_1 H 0.495344 0.643705 0.079601 0.035 Uiso 1 1 calc R . .
C13_1 C 0.5717(5) 0.5805(5) 0.0854(8) 0.041(4) Uani 1 1 d D U .
H13_1 H 0.546384 0.541944 0.080053 0.049 Uiso 1 1 calc R . .
C14_1 C 0.6377(5) 0.5763(5) 0.0955(7) 0.034(3) Uani 1 1 d D U .
H14_1 H 0.658337 0.534721 0.097362 0.040 Uiso 1 1 calc R . .
C15_1 C 0.6748(5) 0.6335(4) 0.1030(6) 0.025(2) Uani 1 1 d D U .
H15_1 H 0.720226 0.631258 0.112943 0.030 Uiso 1 1 calc R . .
C16_1 C 0.6439(4) 0.6931(4) 0.0956(6) 0.027(3) Uani 1 1 d D U .
H16_1 H 0.669391 0.731823 0.097922 0.032 Uiso 1 1 calc R . .
C17_1 C 0.5610(5) 0.7985(4) 0.0120(4) 0.0184(12) Uani 1 1 d D U .
C18_1 C 0.6201(5) 0.8281(5) 0.0005(5) 0.021(2) Uani 1 1 d D U .
H18_1 H 0.651152 0.829380 0.037223 0.025 Uiso 1 1 calc R . .
C19_1 C 0.6363(5) 0.8561(5) -0.0623(4) 0.022(2) Uani 1 1 d D U .
H19_1 H 0.678032 0.875555 -0.068410 0.026 Uiso 1 1 calc R . .
C20_1 C 0.5922(5) 0.8561(5) -0.1163(5) 0.025(2) Uani 1 1 d D U .
H20_1 H 0.603462 0.875346 -0.159679 0.030 Uiso 1 1 calc R . .
C21_1 C 0.5315(4) 0.8279(5) -0.1072(5) 0.021(2) Uani 1 1 d D U .
H21_1 H 0.500326 0.828675 -0.143764 0.025 Uiso 1 1 calc R . .
C22_1 C 0.5161(4) 0.7978(5) -0.0431(4) 0.0189(19) Uani 1 1 d D U .
H22_1 H 0.474970 0.777007 -0.037272 0.023 Uiso 1 1 calc R . .
Br1_2 Br 0.66036(8) 0.37358(9) 0.09515(8) 0.0673(6) Uani 1 1 d D U .
Cl1_2 Cl 0.76739(16) 0.52742(14) 0.30061(17) 0.0348(8) Uani 1 1 d D U .
O1_2 O 0.9092(3) 0.4554(3) 0.3026(3) 0.0131(14) Uani 1 1 d D U .
O2_2 O 0.9223(3) 0.4385(3) 0.4179(3) 0.0112(14) Uani 1 1 d D U .
C1_2 C 0.8920(4) 0.4318(5) 0.3603(4) 0.0171(15) Uani 1 1 d D U .
C2_2 C 0.8251(4) 0.4003(4) 0.3635(4) 0.0193(9) Uani 1 1 d D U .
C3_2 C 0.7910(4) 0.3962(4) 0.2956(4) 0.0208(11) Uani 1 1 d D U .
C4_2 C 0.7582(5) 0.4490(4) 0.2663(5) 0.022(2) Uani 1 1 d D U .
C5_2 C 0.7188(6) 0.4442(5) 0.2065(6) 0.037(3) Uani 1 1 d D U .
H5_2 H 0.696747 0.481127 0.187936 0.044 Uiso 1 1 calc R . .
C6_2 C 0.7138(6) 0.3832(5) 0.1761(5) 0.032(3) Uani 1 1 d D U .
C7_2 C 0.7468(5) 0.3307(5) 0.2008(5) 0.030(2) Uani 1 1 d D U .
H7_2 H 0.744175 0.289882 0.177428 0.036 Uiso 1 1 calc R . .
C8_2 C 0.7841(5) 0.3371(5) 0.2597(5) 0.028(2) Uani 1 1 d D U .
H8_2 H 0.806215 0.299652 0.276980 0.034 Uiso 1 1 calc R . .
C9_2 C 0.8192(4) 0.3436(4) 0.4129(4) 0.0194(10) Uani 1 1 d D U .
H9A_2 H 0.793141 0.305525 0.397419 0.023 Uiso 1 1 calc R . .
H9B_2 H 0.857865 0.332527 0.441441 0.023 Uiso 1 1 calc R . .
C10_2 C 0.7837(4) 0.4038(4) 0.4302(4) 0.0191(9) Uani 1 1 d D U .
C11_2 C 0.7099(4) 0.4090(4) 0.4193(5) 0.0189(12) Uani 1 1 d D U .
C12_2 C 0.6730(4) 0.3549(5) 0.4013(7) 0.030(3) Uani 1 1 d D U .
H12_2 H 0.693729 0.313525 0.397191 0.036 Uiso 1 1 calc R . .
C13_2 C 0.6063(5) 0.3599(5) 0.3891(9) 0.050(4) Uani 1 1 d D U .
H13_2 H 0.582265 0.322491 0.374875 0.060 Uiso 1 1 calc R . .
C14_2 C 0.5751(5) 0.4185(5) 0.3974(8) 0.042(3) Uani 1 1 d D U .
H14_2 H 0.529414 0.421755 0.389266 0.051 Uiso 1 1 calc R . .
C15_2 C 0.6108(5) 0.4737(5) 0.4180(8) 0.042(4) Uani 1 1 d D U .
H15_2 H 0.590018 0.514935 0.423210 0.051 Uiso 1 1 calc R . .
C16_2 C 0.6768(4) 0.4667(5) 0.4306(6) 0.026(2) Uani 1 1 d D U .
H16_2 H 0.700509 0.503209 0.447717 0.032 Uiso 1 1 calc R . .
C17_2 C 0.8036(4) 0.4406(5) 0.4953(4) 0.0190(12) Uani 1 1 d D U .
C18_2 C 0.8202(5) 0.5054(5) 0.4972(5) 0.021(2) Uani 1 1 d D U .
H18_2 H 0.820268 0.529611 0.455020 0.025 Uiso 1 1 calc R . .
C19_2 C 0.8369(6) 0.5366(5) 0.5581(5) 0.024(2) Uani 1 1 d D U .
H19_2 H 0.847213 0.581840 0.557459 0.029 Uiso 1 1 calc R . .
C20_2 C 0.8387(6) 0.5028(5) 0.6198(4) 0.028(2) Uani 1 1 d D U .
H20_2 H 0.851007 0.524336 0.661577 0.034 Uiso 1 1 calc R . .
C21_2 C 0.8224(5) 0.4373(5) 0.6209(4) 0.022(2) Uani 1 1 d D U .
H21_2 H 0.822719 0.413673 0.663461 0.026 Uiso 1 1 calc R . .
C22_2 C 0.8054(5) 0.4056(5) 0.5582(4) 0.017(2) Uani 1 1 d D U .
H22_2 H 0.795072 0.360407 0.558488 0.021 Uiso 1 1 calc R . .

loop_
_atom_site_aniso_label
_atom_site_aniso_U_11
_atom_site_aniso_U_22
_atom_site_aniso_U_33
_atom_site_aniso_U_23
_atom_site_aniso_U_13
_atom_site_aniso_U_12
Rh1 0.0122(6) 0.0122(6) 0.0064(9) 0.000 0.000 0.000
Rh2 0.0113(6) 0.0113(6) 0.0051(8) 0.000 0.000 0.000
Rh3 0.0112(6) 0.0112(6) 0.0098(9) 0.000 0.000 0.000
Rh4 0.0128(6) 0.0128(6) 0.0091(9) 0.000 0.000 0.000
Br1_1 0.0380(9) 0.0613(10) 0.0398(9) 0.0354(8) 0.0007(7) 0.0110(8)
Cl1_1 0.0207(14) 0.0185(14) 0.0177(13) 0.0033(12) 0.0012(12) -0.0025(12)
O1_1 0.010(4) 0.011(2) 0.0137(18) -0.0024(16) 0.003(2) 0.002(2)
O2_1 0.016(4) 0.013(2) 0.0141(18) -0.0025(15) 0.003(2) 0.001(2)
C1_1 0.019(4) 0.0124(16) 0.0139(18) -0.0030(12) 0.0034(19) 0.0030(14)
C2_1 0.024(2) 0.0122(16) 0.0158(15) -0.0038(12) 0.0015(15) 0.0028(13)
C3_1 0.0221(19) 0.012(2) 0.0155(16) -0.0034(16) 0.0034(16) 0.0043(16)
C4_1 0.022(2) 0.014(3) 0.015(3) -0.003(3) 0.0036(18) 0.004(2)
C5_1 0.021(2) 0.015(3) 0.014(2) -0.003(3) 0.006(2) 0.007(2)
C6_1 0.023(2) 0.025(4) 0.026(3) 0.008(3) 0.003(2) 0.003(3)
C7_1 0.022(3) 0.022(4) 0.026(3) 0.006(3) 0.004(2) 0.004(3)
C8_1 0.020(2) 0.012(3) 0.020(3) -0.001(3) 0.006(2) 0.007(2)
C9_1 0.0248(18) 0.014(2) 0.018(2) -0.0059(18) 0.0008(14) 0.0032(14)
C10_1 0.0251(19) 0.0142(16) 0.0165(15) -0.0052(13) 0.0007(15) 0.0040(14)
C11_1 0.027(2) 0.0149(16) 0.017(3) -0.0042(16) 0.003(2) 0.0053(15)
C12_1 0.028(2) 0.0145(17) 0.045(8) -0.001(2) -0.003(3) 0.0052(16)
C13_1 0.031(3) 0.0151(17) 0.078(11) -0.002(3) -0.007(4) 0.0064(18)
C14_1 0.030(3) 0.017(2) 0.054(9) -0.001(3) -0.003(4) 0.0068(19)
C15_1 0.028(3) 0.017(2) 0.031(7) -0.002(3) 0.003(3) 0.0067(18)
C16_1 0.027(2) 0.016(2) 0.036(7) -0.003(3) 0.000(2) 0.0057(16)
C17_1 0.027(2) 0.013(3) 0.0158(16) -0.0062(18) 0.0010(15) 0.0045(18)
C18_1 0.027(2) 0.018(5) 0.018(2) -0.002(3) -0.0002(19) 0.003(3)
C19_1 0.026(3) 0.020(5) 0.019(2) 0.000(3) 0.0008(19) 0.006(3)
C20_1 0.027(3) 0.027(5) 0.019(3) 0.001(3) 0.000(2) 0.005(3)
C21_1 0.026(3) 0.019(5) 0.0168(19) -0.004(3) 0.002(2) 0.008(3)
C22_1 0.026(3) 0.015(5) 0.0155(18) -0.007(2) 0.0012(19) 0.006(3)
Br1_2 0.0660(12) 0.1033(15) 0.0325(9) 0.0177(9) -0.0305(9) -0.0547(11)
Cl1_2 0.043(2) 0.0272(17) 0.0339(18) 0.0096(14) -0.0094(17) -0.0037(13)
O1_2 0.013(3) 0.013(3) 0.0131(19) -0.002(2) 0.0018(17) -0.002(2)
O2_2 0.010(3) 0.011(4) 0.0129(18) -0.002(2) 0.0039(17) 0.003(2)
C1_2 0.0157(18) 0.022(4) 0.0141(19) 0.0010(19) 0.0013(14) -0.005(2)
C2_2 0.0159(16) 0.026(2) 0.0163(14) 0.0037(14) 0.0006(13) -0.0066(14)
C3_2 0.016(2) 0.030(2) 0.0162(15) 0.0051(15) 0.0004(17) -0.0095(15)
C4_2 0.014(4) 0.032(2) 0.021(3) 0.0084(17) -0.001(3) -0.0103(17)
C5_2 0.040(5) 0.036(3) 0.034(3) 0.007(2) -0.020(4) -0.011(2)
C6_2 0.035(5) 0.036(3) 0.025(3) 0.010(2) -0.007(4) -0.017(2)
C7_2 0.037(5) 0.035(3) 0.017(3) 0.006(2) -0.005(3) -0.016(2)
C8_2 0.036(5) 0.032(2) 0.017(3) 0.0033(19) -0.004(3) -0.011(2)
C9_2 0.016(2) 0.0253(19) 0.0165(19) 0.0037(15) 0.0011(17) -0.0063(15)
C10_2 0.0153(17) 0.026(2) 0.0163(15) 0.0042(15) 0.0005(13) -0.0059(14)
C11_2 0.0153(17) 0.027(2) 0.015(3) 0.008(2) 0.0001(15) -0.0067(14)
C12_2 0.016(2) 0.028(2) 0.046(8) 0.002(3) -0.005(3) -0.0060(17)
C13_2 0.018(2) 0.033(3) 0.098(11) -0.009(5) -0.015(3) -0.0043(18)
C14_2 0.016(2) 0.032(3) 0.079(10) -0.004(5) -0.012(3) -0.0051(19)
C15_2 0.016(2) 0.032(3) 0.079(10) -0.005(4) -0.011(3) -0.0048(19)
C16_2 0.014(2) 0.028(2) 0.036(7) 0.003(3) -0.003(3) -0.0062(17)
C17_2 0.014(3) 0.026(2) 0.0166(15) 0.0035(15) 0.0000(16) -0.004(2)
C18_2 0.018(6) 0.026(2) 0.018(2) 0.0028(17) 0.000(2) -0.005(2)
C19_2 0.026(7) 0.028(3) 0.019(2) 0.0024(18) -0.002(3) -0.006(3)
C20_2 0.035(6) 0.030(3) 0.019(2) 0.003(2) -0.002(3) -0.006(3)
C21_2 0.019(6) 0.029(3) 0.0169(16) 0.003(2) 0.000(2) -0.002(3)
C22_2 0.009(5) 0.027(2) 0.0162(16) 0.0037(18) 0.002(2) -0.001(3)

loop_
_atom_type_symbol
_atom_type_description
_atom_type_scat_dispersion_real
_atom_type_scat_dispersion_imag
_atom_type_scat_source
C C 0.0030 0.0020 'International Tables Vol C Tables 4.2.6.8 and 6.1.1.4'
H H 0.0000 0.0000 'International Tables Vol C Tables 4.2.6.8 and 6.1.1.4'
Br Br -0.2900 2.4600 'International Tables Vol C Tables 4.2.6.8 and 6.1.1.4'
Cl Cl 0.1480 0.1590 'International Tables Vol C Tables 4.2.6.8 and 6.1.1.4'
O O 0.0110 0.0060 'International Tables Vol C Tables 4.2.6.8 and 6.1.1.4'
Rh Rh -1.1180 0.9190 'International Tables Vol C Tables 4.2.6.8 and 6.1.1.4'

loop_
_geom_angle_atom_site_label_1
_geom_angle_atom_site_label_2
_geom_angle_atom_site_label_3
_geom_angle
_geom_angle_site_symmetry_1
_geom_angle_site_symmetry_3
O2_1 Rh1 Rh2 88.13(17) . .
O2_1 Rh1 Rh2 88.13(17) 4_465 .
O2_1 Rh1 Rh2 88.13(17) 2_655 .
O2_1 Rh1 Rh2 88.13(17) 3_675 .
O2_1 Rh1 O2_1 89.939(12) 2_655 3_675
O2_1 Rh1 O2_1 176.3(3) . 3_675
O2_1 Rh1 O2_1 89.940(12) . 4_465
O2_1 Rh1 O2_1 89.939(12) 4_465 3_675
O2_1 Rh1 O2_1 89.938(12) . 2_655
O2_1 Rh1 O2_1 176.3(3) 2_655 4_465
O1_1 Rh2 Rh1 88.43(17) 4_465 .
O1_1 Rh2 Rh1 88.43(17) 3_675 .
O1_1 Rh2 Rh1 88.42(17) . .
O1_1 Rh2 Rh1 88.43(17) 2_655 .
O1_1 Rh2 O1_1 89.957(10) 2_655 3_675
O1_1 Rh2 O1_1 176.8(3) . 3_675
O1_1 Rh2 O1_1 176.9(3) 4_465 2_655
O1_1 Rh2 O1_1 89.955(10) . 4_465
O1_1 Rh2 O1_1 89.959(11) . 2_655
O1_1 Rh2 O1_1 89.957(10) 4_465 3_675
O1_2 Rh3 Rh4 87.30(17) 4_565 .
O1_2 Rh3 Rh4 87.30(17) 3_765 .
O1_2 Rh3 Rh4 87.30(17) . .
O1_2 Rh3 Rh4 87.30(17) 2_645 .
O1_2 Rh3 O1_2 89.873(17) 3_765 2_645
O1_2 Rh3 O1_2 89.873(16) 3_765 4_565
O1_2 Rh3 O1_2 174.6(3) 4_565 2_645
O1_2 Rh3 O1_2 174.6(3) 3_765 .
O1_2 Rh3 O1_2 89.872(17) 2_645 .
O1_2 Rh3 O1_2 89.874(17) 4_565 .
O2_2 Rh4 Rh3 88.56(16) 3_765 .
O2_2 Rh4 Rh3 88.56(16) 2_645 .
O2_2 Rh4 Rh3 88.56(16) 4_565 .
O2_2 Rh4 Rh3 88.56(16) . .
O2_2 Rh4 O2_2 89.966(9) 4_565 .
O2_2 Rh4 O2_2 177.1(3) 4_565 2_645
O2_2 Rh4 O2_2 177.1(3) 3_765 .
O2_2 Rh4 O2_2 89.962(9) 2_645 .
O2_2 Rh4 O2_2 89.964(9) 3_765 4_565
O2_2 Rh4 O2_2 89.964(9) 3_765 2_645
C1_1 O1_1 Rh2 117.6(5) . .
C1_1 O2_1 Rh1 119.0(5) . .
O1_1 C1_1 O2_1 126.3(7) . .
O1_1 C1_1 C2_1 116.5(7) . .
O2_1 C1_1 C2_1 116.1(7) . .
C1_1 C2_1 C10_1 120.7(7) . .
C3_1 C2_1 C1_1 114.4(7) . .
C3_1 C2_1 C9_1 122.3(7) . .
C3_1 C2_1 C10_1 117.2(7) . .
C9_1 C2_1 C1_1 113.3(7) . .
C9_1 C2_1 C10_1 57.7(5) . .
C4_1 C3_1 C2_1 121.7(7) . .
C4_1 C3_1 C8_1 114.6(7) . .
C8_1 C3_1 C2_1 123.5(7) . .
C3_1 C4_1 Cl1_1 120.8(6) . .
C3_1 C4_1 C5_1 123.7(8) . .
C5_1 C4_1 Cl1_1 115.4(7) . .
C4_1 C5_1 H5_1 121.5 . .
C6_1 C5_1 C4_1 116.9(8) . .
C6_1 C5_1 H5_1 121.5 . .
C5_1 C6_1 Br1_1 118.0(7) . .
C7_1 C6_1 Br1_1 120.0(7) . .
C7_1 C6_1 C5_1 121.8(8) . .
C6_1 C7_1 H7_1 120.3 . .
C6_1 C7_1 C8_1 119.5(8) . .
C8_1 C7_1 H7_1 120.3 . .
C3_1 C8_1 H8_1 118.4 . .
C7_1 C8_1 C3_1 123.2(8) . .
C7_1 C8_1 H8_1 118.4 . .
C2_1 C9_1 H9A_1 117.5 . .
C2_1 C9_1 H9B_1 117.5 . .
H9A_1 C9_1 H9B_1 114.6 . .
C10_1 C9_1 C2_1 62.5(5) . .
C10_1 C9_1 H9A_1 117.5 . .
C10_1 C9_1 H9B_1 117.5 . .
C9_1 C10_1 C2_1 59.8(5) . .
C9_1 C10_1 C11_1 117.8(7) . .
C9_1 C10_1 C17_1 121.0(7) . .
C11_1 C10_1 C2_1 116.7(6) . .
C17_1 C10_1 C2_1 122.6(7) . .
C17_1 C10_1 C11_1 110.6(6) . .
C12_1 C11_1 C10_1 119.6(8) . .
C16_1 C11_1 C10_1 122.9(7) . .
C16_1 C11_1 C12_1 117.5(7) . .
C11_1 C12_1 H12_1 119.3 . .
C11_1 C12_1 C13_1 121.3(8) . .
C13_1 C12_1 H12_1 119.3 . .
C12_1 C13_1 H13_1 120.0 . .
C14_1 C13_1 C12_1 120.0(9) . .
C14_1 C13_1 H13_1 120.0 . .
C13_1 C14_1 H14_1 120.1 . .
C13_1 C14_1 C15_1 119.7(9) . .
C15_1 C14_1 H14_1 120.1 . .
C14_1 C15_1 H15_1 120.7 . .
C16_1 C15_1 C14_1 118.6(9) . .
C16_1 C15_1 H15_1 120.7 . .
C11_1 C16_1 C15_1 122.6(8) . .
C11_1 C16_1 H16_1 118.7 . .
C15_1 C16_1 H16_1 118.7 . .
C18_1 C17_1 C10_1 124.0(7) . .
C18_1 C17_1 C22_1 117.4(8) . .
C22_1 C17_1 C10_1 118.6(8) . .
C17_1 C18_1 H18_1 118.7 . .
C17_1 C18_1 C19_1 122.5(8) . .
C19_1 C18_1 H18_1 118.7 . .
C18_1 C19_1 H19_1 119.8 . .
C20_1 C19_1 C18_1 120.3(8) . .
C20_1 C19_1 H19_1 119.8 . .
C19_1 C20_1 H20_1 120.2 . .
C19_1 C20_1 C21_1 119.6(8) . .
C21_1 C20_1 H20_1 120.2 . .
C20_1 C21_1 H21_1 120.2 . .
C20_1 C21_1 C22_1 119.6(8) . .
C22_1 C21_1 H21_1 120.2 . .
C17_1 C22_1 C21_1 120.5(8) . .
C17_1 C22_1 H22_1 119.7 . .
C21_1 C22_1 H22_1 119.7 . .
C1_2 O1_2 Rh3 117.4(5) . .
C1_2 O2_2 Rh4 118.0(5) . .
O1_2 C1_2 O2_2 125.9(7) . .
O1_2 C1_2 C2_2 116.9(7) . .
O2_2 C1_2 C2_2 116.6(7) . .
C1_2 C2_2 C10_2 120.9(7) . .
C3_2 C2_2 C1_2 114.4(7) . .
C3_2 C2_2 C9_2 118.3(7) . .
C3_2 C2_2 C10_2 118.5(6) . .
C9_2 C2_2 C1_2 115.3(7) . .
C9_2 C2_2 C10_2 57.7(5) . .
C4_2 C3_2 C2_2 122.6(7) . .
C4_2 C3_2 C8_2 115.0(7) . .
C8_2 C3_2 C2_2 122.1(7) . .
C3_2 C4_2 Cl1_2 120.6(6) . .
C3_2 C4_2 C5_2 123.5(8) . .
C5_2 C4_2 Cl1_2 115.8(7) . .
C4_2 C5_2 H5_2 121.6 . .
C6_2 C5_2 C4_2 116.8(8) . .
C6_2 C5_2 H5_2 121.6 . .
C5_2 C6_2 Br1_2 118.7(7) . .
C7_2 C6_2 Br1_2 119.2(7) . .
C7_2 C6_2 C5_2 122.1(8) . .
C6_2 C7_2 H7_2 120.3 . .
C6_2 C7_2 C8_2 119.4(8) . .
C8_2 C7_2 H7_2 120.3 . .
C3_2 C8_2 H8_2 118.5 . .
C7_2 C8_2 C3_2 123.1(8) . .
C7_2 C8_2 H8_2 118.5 . .
C2_2 C9_2 H9A_2 117.5 . .
C2_2 C9_2 H9B_2 117.5 . .
H9A_2 C9_2 H9B_2 114.6 . .
C10_2 C9_2 C2_2 62.3(5) . .
C10_2 C9_2 H9A_2 117.5 . .
C10_2 C9_2 H9B_2 117.5 . .
C9_2 C10_2 C2_2 60.0(5) . .
C9_2 C10_2 C11_2 121.1(7) . .
C9_2 C10_2 C17_2 118.1(7) . .
C11_2 C10_2 C2_2 115.7(6) . .
C17_2 C10_2 C2_2 124.2(7) . .
C17_2 C10_2 C11_2 110.1(6) . .
C12_2 C11_2 C10_2 121.1(8) . .
C16_2 C11_2 C10_2 121.6(7) . .
C16_2 C11_2 C12_2 117.2(7) . .
C11_2 C12_2 H12_2 119.4 . .
C11_2 C12_2 C13_2 121.3(8) . .
C13_2 C12_2 H12_2 119.4 . .
C12_2 C13_2 H13_2 119.9 . .
C14_2 C13_2 C12_2 120.3(9) . .
C14_2 C13_2 H13_2 119.9 . .
C13_2 C14_2 H14_2 120.1 . .
C13_2 C14_2 C15_2 119.7(9) . .
C15_2 C14_2 H14_2 120.1 . .
C14_2 C15_2 H15_2 120.8 . .
C16_2 C15_2 C14_2 118.4(9) . .
C16_2 C15_2 H15_2 120.8 . .
C11_2 C16_2 C15_2 122.9(8) . .
C11_2 C16_2 H16_2 118.6 . .
C15_2 C16_2 H16_2 118.6 . .
C18_2 C17_2 C10_2 124.8(7) . .
C18_2 C17_2 C22_2 117.6(7) . .
C22_2 C17_2 C10_2 117.7(8) . .
C17_2 C18_2 H18_2 118.9 . .
C17_2 C18_2 C19_2 122.3(8) . .
C19_2 C18_2 H18_2 118.9 . .
C18_2 C19_2 H19_2 119.8 . .
C20_2 C19_2 C18_2 120.5(8) . .
C20_2 C19_2 H19_2 119.8 . .
C19_2 C20_2 H20_2 120.2 . .
C19_2 C20_2 C21_2 119.7(8) . .
C21_2 C20_2 H20_2 120.2 . .
C20_2 C21_2 H21_2 120.3 . .
C20_2 C21_2 C22_2 119.4(7) . .
C22_2 C21_2 H21_2 120.3 . .
C17_2 C22_2 C21_2 120.5(8) . .
C17_2 C22_2 H22_2 119.7 . .
C21_2 C22_2 H22_2 119.7 . .

loop_
_geom_bond_atom_site_label_1
_geom_bond_atom_site_label_2
_geom_bond_distance
_geom_bond_site_symmetry_2
Rh1 Rh2 2.377(2) .
Rh1 O2_1 2.008(6) 4_465
Rh1 O2_1 2.008(6) .
Rh1 O2_1 2.008(6) 2_655
Rh1 O2_1 2.008(6) 3_675
Rh2 O1_1 2.041(6) .
Rh2 O1_1 2.041(6) 3_675
Rh2 O1_1 2.041(6) 2_655
Rh2 O1_1 2.041(6) 4_465
Rh3 Rh4 2.365(2) .
Rh3 O1_2 2.072(6) 2_645
Rh3 O1_2 2.072(6) 3_765
Rh3 O1_2 2.072(6) 4_565
Rh3 O1_2 2.072(6) .
Rh4 O2_2 2.029(6) 3_765
Rh4 O2_2 2.029(6) .
Rh4 O2_2 2.029(6) 4_565
Rh4 O2_2 2.029(6) 2_645
Br1_1 C6_1 1.912(8) .
Cl1_1 C4_1 1.746(8) .
O1_1 C1_1 1.258(8) .
O2_1 C1_1 1.276(8) .
C1_1 C2_1 1.520(10) .
C2_1 C3_1 1.479(11) .
C2_1 C9_1 1.501(10) .
C2_1 C10_1 1.540(10) .
C3_1 C4_1 1.395(11) .
C3_1 C8_1 1.399(11) .
C4_1 C5_1 1.407(11) .
C5_1 H5_1 0.9500 .
C5_1 C6_1 1.382(12) .
C6_1 C7_1 1.355(12) .
C7_1 H7_1 0.9500 .
C7_1 C8_1 1.374(11) .
C8_1 H8_1 0.9500 .
C9_1 H9A_1 0.9900 .
C9_1 H9B_1 0.9900 .
C9_1 C10_1 1.468(11) .
C10_1 C11_1 1.531(10) .
C10_1 C17_1 1.513(11) .
C11_1 C12_1 1.387(11) .
C11_1 C16_1 1.374(11) .
C12_1 H12_1 0.9500 .
C12_1 C13_1 1.389(11) .
C13_1 H13_1 0.9500 .
C13_1 C14_1 1.368(12) .
C14_1 H14_1 0.9500 .
C14_1 C15_1 1.403(11) .
C15_1 H15_1 0.9500 .
C15_1 C16_1 1.382(11) .
C16_1 H16_1 0.9500 .
C17_1 C18_1 1.372(12) .
C17_1 C22_1 1.403(10) .
C18_1 H18_1 0.9500 .
C18_1 C19_1 1.377(11) .
C19_1 H19_1 0.9500 .
C19_1 C20_1 1.375(11) .
C20_1 H20_1 0.9500 .
C20_1 C21_1 1.382(11) .
C21_1 H21_1 0.9500 .
C21_1 C22_1 1.413(11) .
C22_1 H22_1 0.9500 .
Br1_2 C6_2 1.912(8) .
Cl1_2 C4_2 1.745(8) .
O1_2 C1_2 1.260(8) .
O2_2 C1_2 1.276(8) .
C1_2 C2_2 1.515(10) .
C2_2 C3_2 1.483(11) .
C2_2 C9_2 1.504(10) .
C2_2 C10_2 1.538(10) .
C3_2 C4_2 1.392(11) .
C3_2 C8_2 1.400(11) .
C4_2 C5_2 1.407(11) .
C5_2 H5_2 0.9500 .
C5_2 C6_2 1.382(12) .
C6_2 C7_2 1.356(12) .
C7_2 H7_2 0.9500 .
C7_2 C8_2 1.373(11) .
C8_2 H8_2 0.9500 .
C9_2 H9A_2 0.9900 .
C9_2 H9B_2 0.9900 .
C9_2 C10_2 1.468(11) .
C10_2 C11_2 1.529(10) .
C10_2 C17_2 1.516(11) .
C11_2 C12_2 1.385(11) .
C11_2 C16_2 1.378(11) .
C12_2 H12_2 0.9500 .
C12_2 C13_2 1.389(11) .
C13_2 H13_2 0.9500 .
C13_2 C14_2 1.368(12) .
C14_2 H14_2 0.9500 .
C14_2 C15_2 1.403(11) .
C15_2 H15_2 0.9500 .
C15_2 C16_2 1.381(11) .
C16_2 H16_2 0.9500 .
C17_2 C18_2 1.370(12) .
C17_2 C22_2 1.405(10) .
C18_2 H18_2 0.9500 .
C18_2 C19_2 1.377(11) .
C19_2 H19_2 0.9500 .
C19_2 C20_2 1.374(11) .
C20_2 H20_2 0.9500 .
C20_2 C21_2 1.382(11) .
C21_2 H21_2 0.9500 .
C21_2 C22_2 1.412(11) .
C22_2 H22_2 0.9500 .

loop_
_geom_torsion_atom_site_label_1
_geom_torsion_atom_site_label_2
_geom_torsion_atom_site_label_3
_geom_torsion_atom_site_label_4
_geom_torsion
Rh1 O2_1 C1_1 O1_1 7.1(13)
Rh1 O2_1 C1_1 C2_1 174.5(5)
Rh2 O1_1 C1_1 O2_1 -1.8(13)
Rh2 O1_1 C1_1 C2_1 -169.1(6)
Rh3 O1_2 C1_2 O2_2 7.7(13)
Rh3 O1_2 C1_2 C2_2 179.1(6)
Rh4 O2_2 C1_2 O1_2 6.7(13)
Rh4 O2_2 C1_2 C2_2 -164.7(6)
Br1_1 C6_1 C7_1 C8_1 179.8(8)
Cl1_1 C4_1 C5_1 C6_1 -178.7(8)
O1_1 C1_1 C2_1 C3_1 -24.7(11)
O1_1 C1_1 C2_1 C9_1 121.7(9)
O1_1 C1_1 C2_1 C10_1 -173.2(8)
O2_1 C1_1 C2_1 C3_1 166.6(8)
O2_1 C1_1 C2_1 C9_1 -47.0(10)
O2_1 C1_1 C2_1 C10_1 18.1(11)
C1_1 C2_1 C3_1 C4_1 -58.3(11)
C1_1 C2_1 C3_1 C8_1 127.2(9)
C1_1 C2_1 C9_1 C10_1 112.7(8)
C1_1 C2_1 C10_1 C9_1 -99.7(8)
C1_1 C2_1 C10_1 C11_1 152.2(7)
C1_1 C2_1 C10_1 C17_1 10.0(12)
C2_1 C3_1 C4_1 Cl1_1 3.3(13)
C2_1 C3_1 C4_1 C5_1 -179.3(9)
C2_1 C3_1 C8_1 C7_1 175.4(9)
C2_1 C9_1 C10_1 C11_1 106.3(8)
C2_1 C9_1 C10_1 C17_1 -112.1(8)
C2_1 C10_1 C11_1 C12_1 100.4(11)
C2_1 C10_1 C11_1 C16_1 -76.6(12)
C2_1 C10_1 C17_1 C18_1 69.7(12)
C2_1 C10_1 C17_1 C22_1 -112.9(9)
C3_1 C2_1 C9_1 C10_1 -103.9(8)
C3_1 C2_1 C10_1 C9_1 112.7(8)
C3_1 C2_1 C10_1 C11_1 4.5(11)
C3_1 C2_1 C10_1 C17_1 -137.7(8)
C3_1 C4_1 C5_1 C6_1 3.7(16)
C4_1 C3_1 C8_1 C7_1 0.7(15)
C4_1 C5_1 C6_1 Br1_1 176.8(8)
C4_1 C5_1 C6_1 C7_1 0.9(17)
C5_1 C6_1 C7_1 C8_1 -4.5(18)
C6_1 C7_1 C8_1 C3_1 3.7(17)
C8_1 C3_1 C4_1 Cl1_1 178.2(7)
C8_1 C3_1 C4_1 C5_1 -4.4(15)
C9_1 C2_1 C3_1 C4_1 158.6(9)
C9_1 C2_1 C3_1 C8_1 -15.8(13)
C9_1 C2_1 C10_1 C11_1 -108.2(8)
C9_1 C2_1 C10_1 C17_1 109.6(9)
C9_1 C10_1 C11_1 C12_1 32.1(12)
C9_1 C10_1 C11_1 C16_1 -144.8(10)
C9_1 C10_1 C17_1 C18_1 141.5(10)
C9_1 C10_1 C17_1 C22_1 -41.1(11)
C10_1 C2_1 C3_1 C4_1 91.3(10)
C10_1 C2_1 C3_1 C8_1 -83.1(11)
C10_1 C11_1 C12_1 C13_1 177.6(11)
C10_1 C11_1 C16_1 C15_1 177.9(10)
C10_1 C17_1 C18_1 C19_1 177.1(9)
C10_1 C17_1 C22_1 C21_1 -178.8(9)
C11_1 C10_1 C17_1 C18_1 -74.5(11)
C11_1 C10_1 C17_1 C22_1 102.9(9)
C11_1 C12_1 C13_1 C14_1 5(2)
C12_1 C11_1 C16_1 C15_1 0.9(18)
C12_1 C13_1 C14_1 C15_1 0(2)
C13_1 C14_1 C15_1 C16_1 -4(2)
C14_1 C15_1 C16_1 C11_1 3.7(19)
C16_1 C11_1 C12_1 C13_1 -5.3(19)
C17_1 C10_1 C11_1 C12_1 -113.1(10)
C17_1 C10_1 C11_1 C16_1 69.9(11)
C17_1 C18_1 C19_1 C20_1 1.0(17)
C18_1 C17_1 C22_1 C21_1 -1.2(15)
C18_1 C19_1 C20_1 C21_1 0.1(17)
C19_1 C20_1 C21_1 C22_1 -1.7(17)
C20_1 C21_1 C22_1 C17_1 2.3(16)
C22_1 C17_1 C18_1 C19_1 -0.4(15)
Br1_2 C6_2 C7_2 C8_2 -178.6(9)
Cl1_2 C4_2 C5_2 C6_2 176.4(10)
O1_2 C1_2 C2_2 C3_2 5.4(11)
O1_2 C1_2 C2_2 C9_2 147.5(8)
O1_2 C1_2 C2_2 C10_2 -146.4(9)
O2_2 C1_2 C2_2 C3_2 177.6(8)
O2_2 C1_2 C2_2 C9_2 -40.3(11)
O2_2 C1_2 C2_2 C10_2 25.8(12)
C1_2 C2_2 C3_2 C4_2 -80.0(11)
C1_2 C2_2 C3_2 C8_2 106.6(10)
C1_2 C2_2 C9_2 C10_2 111.9(8)
C1_2 C2_2 C10_2 C9_2 -102.2(8)
C1_2 C2_2 C10_2 C11_2 145.2(8)
C1_2 C2_2 C10_2 C17_2 3.1(12)
C2_2 C3_2 C4_2 Cl1_2 11.5(13)
C2_2 C3_2 C4_2 C5_2 -171.8(10)
C2_2 C3_2 C8_2 C7_2 172.7(10)
C2_2 C9_2 C10_2 C11_2 103.7(8)
C2_2 C9_2 C10_2 C17_2 -115.3(8)
C2_2 C10_2 C11_2 C12_2 77.4(11)
C2_2 C10_2 C11_2 C16_2 -106.2(11)
C2_2 C10_2 C17_2 C18_2 55.0(13)
C2_2 C10_2 C17_2 C22_2 -124.8(10)
C3_2 C2_2 C9_2 C10_2 -107.5(8)
C3_2 C2_2 C10_2 C9_2 107.1(8)
C3_2 C2_2 C10_2 C11_2 -5.5(11)
C3_2 C2_2 C10_2 C17_2 -147.5(8)
C3_2 C4_2 C5_2 C6_2 -0.4(19)
C4_2 C3_2 C8_2 C7_2 -1.2(16)
C4_2 C5_2 C6_2 Br1_2 179.5(9)
C4_2 C5_2 C6_2 C7_2 -2(2)
C5_2 C6_2 C7_2 C8_2 3(2)
C6_2 C7_2 C8_2 C3_2 -1.4(19)
C8_2 C3_2 C4_2 Cl1_2 -174.6(8)
C8_2 C3_2 C4_2 C5_2 2.1(16)
C9_2 C2_2 C3_2 C4_2 139.0(9)
C9_2 C2_2 C3_2 C8_2 -34.4(12)
C9_2 C2_2 C10_2 C11_2 -112.6(8)
C9_2 C2_2 C10_2 C17_2 105.3(9)
C9_2 C10_2 C11_2 C12_2 8.3(13)
C9_2 C10_2 C11_2 C16_2 -175.2(9)
C9_2 C10_2 C17_2 C18_2 126.1(10)
C9_2 C10_2 C17_2 C22_2 -53.7(11)
C10_2 C2_2 C3_2 C4_2 72.5(11)
C10_2 C2_2 C3_2 C8_2 -100.9(11)
C10_2 C11_2 C12_2 C13_2 -177.8(12)
C10_2 C11_2 C16_2 C15_2 176.8(11)
C10_2 C17_2 C18_2 C19_2 178.8(10)
C10_2 C17_2 C22_2 C21_2 -178.9(9)
C11_2 C10_2 C17_2 C18_2 -88.9(11)
C11_2 C10_2 C17_2 C22_2 91.3(10)
C11_2 C12_2 C13_2 C14_2 -3(2)
C12_2 C11_2 C16_2 C15_2 -6.6(18)
C12_2 C13_2 C14_2 C15_2 0(3)
C13_2 C14_2 C15_2 C16_2 -1(2)
C14_2 C15_2 C16_2 C11_2 4(2)
C16_2 C11_2 C12_2 C13_2 5.6(18)
C17_2 C10_2 C11_2 C12_2 -135.5(10)
C17_2 C10_2 C11_2 C16_2 41.0(12)
C17_2 C18_2 C19_2 C20_2 1.3(18)
C18_2 C17_2 C22_2 C21_2 1.3(15)
C18_2 C19_2 C20_2 C21_2 -1.2(18)
C19_2 C20_2 C21_2 C22_2 1.2(18)
C20_2 C21_2 C22_2 C17_2 -1.3(17)
C22_2 C17_2 C18_2 C19_2 -1.3(15)

loop_
_smtbx_masks_void_nr
_smtbx_masks_void_average_x
_smtbx_masks_void_average_y
_smtbx_masks_void_average_z
_smtbx_masks_void_volume
_smtbx_masks_void_count_electrons
1 -0.951 -0.966 -0.862 2648.4 0.0
2 0.135 0.865 0.000 1.1 0.0
3 0.140 0.700 0.896 0.2 0.0
4 0.200 0.360 0.896 0.2 0.0
5 0.300 0.860 0.104 0.2 0.0
6 0.365 0.365 0.000 1.1 0.0
7 0.360 0.200 0.104 0.2 0.0
8 0.635 0.635 0.000 1.1 0.0
9 0.640 0.800 0.104 0.2 0.0
10 0.700 0.140 0.104 0.2 0.0
11 0.800 0.640 0.896 0.2 0.0
12 0.865 0.135 0.000 1.1 0.0
13 0.860 0.300 0.896 0.2 0.0
